data_7051307
loop_
_publ_author_name
'Navarrini, Walter'
'Metrangolo, Pierangelo'
'Pilati, Tullio'
'Resnati, Giuseppe'

_publ_section_title
;
 Crown ethers as pre-organised exo-receptors in the divergent
 recognition of \a,\w-diiodoperfluoroalkanes
;
_journal_issue 10
_journal_name_full 'New Journal of Chemistry'
_journal_page_first 777
_journal_paper_doi 10.1039/b002247k
_journal_volume 24
_journal_year 2000
_chemical_formula_moiety '(C12 H26 N2 O4).(C8 F16 I2)'
_chemical_formula_sum 'C20 H26 F16 I2 N2 O4'
_chemical_formula_weight 916.23
_chemical_name_systematic
; 
 1,7,10,16-Tetraoxa-4,13-diazacyclo-octadecane 1,8-diiodoperfluorooctane
;
_space_group_IT_number 15
_symmetry_cell_setting monoclinic
_symmetry_space_group_name_Hall '-I 2ya'
_symmetry_space_group_name_H-M 'I 1 2/a 1'
_atom_sites_solution_hydrogens geom
_atom_sites_solution_primary direct
_atom_sites_solution_secondary difmap
_audit_creation_method SHELXL-97
_cell_angle_alpha 90.00
_cell_angle_beta 102.81
_cell_angle_gamma 90.00
_cell_formula_units_Z 4
_cell_length_a 31.1690(13)
_cell_length_b 5.4620(2)
_cell_length_c 19.6270(8)
_cell_measurement_temperature 293(2)
_cell_volume 3258.2(2)
_computing_cell_refinement 'SMART (Siemens, 1995)'
_computing_data_collection 'SMART (Siemens, 1995)'
_computing_data_reduction 'SAINT (Siemens, 1995)'
_computing_molecular_graphics 'ORTEP-III (Burnett and Johnson, 1996)'
_computing_publication_material 'SHELXL-97 (Sheldrick, 1997)'
_computing_structure_refinement 'SHELXL-97 (Sheldrick, 1997)'
_computing_structure_solution 'SIR-92 (Altomare et al, 1994)'
_diffrn_ambient_temperature 293(2)
_diffrn_measured_fraction_theta_full 0.414
_diffrn_measured_fraction_theta_max 0.414
_diffrn_measurement_device_type 'Siemens SMART CCD diffractometer'
_diffrn_measurement_method '\w scans'
_diffrn_radiation_monochromator graphite
_diffrn_radiation_source 'fine-focus sealed tube'
_diffrn_radiation_type MoK\a
_diffrn_radiation_wavelength 0.71069
_diffrn_reflns_av_R_equivalents 0.0253
_diffrn_reflns_av_sigmaI/netI 0.0175
_diffrn_reflns_limit_h_max 40
_diffrn_reflns_limit_h_min -39
_diffrn_reflns_limit_k_max 7
_diffrn_reflns_limit_k_min -7
_diffrn_reflns_limit_l_max 25
_diffrn_reflns_limit_l_min -26
_diffrn_reflns_number 14323
_diffrn_reflns_theta_full 28.27
_diffrn_reflns_theta_max 28.27
_diffrn_reflns_theta_min 2.13
_diffrn_standards_decay_% 0.00
_exptl_absorpt_coefficient_mu 2.050
_exptl_absorpt_correction_T_max 0.589393
_exptl_absorpt_correction_T_min 1.000000
_exptl_absorpt_correction_type 'multi-scan (SADABS, Sheldrick, 1996)'
_exptl_crystal_colour colourless
_exptl_crystal_density_diffrn 1.868
_exptl_crystal_density_method 'not measured'
_exptl_crystal_description Hemisfere
_exptl_crystal_F_000 1768
_exptl_crystal_size_max 0.26
_exptl_crystal_size_mid 0.24
_exptl_crystal_size_min 0.20
_refine_diff_density_max 1.464
_refine_diff_density_min -0.433
_refine_diff_density_rms 0.069
_refine_ls_extinction_method none
_refine_ls_goodness_of_fit_ref 1.060
_refine_ls_hydrogen_treatment mixed
_refine_ls_matrix_type full
_refine_ls_number_parameters 210
_refine_ls_number_reflns 3687
_refine_ls_number_restraints 46
_refine_ls_restrained_S_all 1.072
_refine_ls_R_factor_all 0.0572
_refine_ls_R_factor_gt 0.0413
_refine_ls_shift/su_max 0.007
_refine_ls_shift/su_mean 0.000
_refine_ls_structure_factor_coef Fsqd
_refine_ls_weighting_details 'w=1/[\s^2^(Fo^2^)+(0.0664P)^2^+2.7203P] where P=(Fo^2^+2Fc^2^)/3'
_refine_ls_weighting_scheme calc
_refine_ls_wR_factor_gt 0.1153
_refine_ls_wR_factor_ref 0.1242
_reflns_number_gt 2613
_reflns_number_total 3687
_reflns_threshold_expression >2sigma(I)
_cod_data_source_file b002247k.txt
_cod_data_source_block re12
_cod_depositor_comments
;
The following automatic conversions were performed:
'_symmetry_cell_setting' value 'Monoclinic' changed to 'monoclinic'
according to '/home/saulius/struct/CIF-dictionaries/cif_core.dic'
dictionary named 'cif_core.dic' version 2.4.1 from
2010-06-29.

'_geom_angle_publ_flag' value 'NO' changed to 'no' according
to '/home/saulius/struct/CIF-dictionaries/cif_core.dic' dictionary named
'cif_core.dic' version 2.4.1 from 2010-06-29 (96
times).

'_geom_bond_publ_flag' value 'NO' changed to 'no' according to
'/home/saulius/struct/CIF-dictionaries/cif_core.dic' dictionary named
'cif_core.dic' version 2.4.1 from 2010-06-29 (42
times).

'_geom_torsion_publ_flag' value 'NO' changed to 'no' according to
'/home/saulius/struct/CIF-dictionaries/cif_core.dic' dictionary named
'cif_core.dic' version 2.4.1 from 2010-06-29 (43 times).

Automatic conversion script
Id: cif_fix_enum 1527 2010-12-29 10:47:43Z saulius 

The following automatic conversions were performed:

'_refine_ls_weighting_scheme' value 'calc
w=1/[\s^2^(Fo^2^)+(0.0664P)^2^+2.7203P] where P=(Fo^2^+2Fc^2^)/3' was
changed to 'calc'. New tag '_refine_ls_weighting_details' was
created. The value of the new tag was set to
'w=1/[\s^2^(Fo^2^)+(0.0664P)^2^+2.7203P] where P=(Fo^2^+2Fc^2^)/3'.

Automatic conversion script
Id: cif_fix_values 3143 2015-03-26 13:38:13Z robertas 
;
_cod_original_sg_symbol_H-M I2/a
_cod_database_code 7051307

loop_
_symmetry_equiv_pos_as_xyz
'x, y, z'
'-x+1/2, y, -z'
'x+1/2, y+1/2, z+1/2'
'-x+1, y+1/2, -z+1/2'
'-x, -y, -z'
'x-1/2, -y, z'
'-x+1/2, -y+1/2, -z+1/2'
'x, -y+1/2, z+1/2'

loop_
_atom_site_label
_atom_site_type_symbol
_atom_site_fract_x
_atom_site_fract_y
_atom_site_fract_z
_atom_site_U_iso_or_equiv
_atom_site_adp_type
_atom_site_occupancy
_atom_site_calc_flag
_atom_site_refinement_flags
_atom_site_disorder_assembly
_atom_site_disorder_group
I I 0.373461(10) 0.09232(6) 0.303473(15) 0.08763(17) Uani 1 d . . .
C7 C 0.3150(2) -0.0629(9) 0.2345(3) 0.0930(14) Uani 1 d . . .
F1 F 0.27834(11) 0.0193(9) 0.25173(17) 0.1219(11) Uani 1 d . . .
F2 F 0.31587(16) -0.3059(6) 0.23972(19) 0.1465(16) Uani 1 d . . .
C8 C 0.31236(13) 0.0070(8) 0.1576(2) 0.0695(9) Uani 1 d . . .
F3 F 0.31650(10) 0.2495(4) 0.15430(14) 0.0944(8) Uani 1 d . . .
F4 F 0.34681(9) -0.0973(6) 0.13782(15) 0.1036(10) Uani 1 d . . .
C9 C 0.26947(14) -0.0679(7) 0.1040(2) 0.0704(10) Uani 1 d . . .
F5 F 0.25997(11) -0.3024(6) 0.11528(15) 0.1065(9) Uani 1 d . . .
F6 F 0.23638(9) 0.0708(6) 0.11549(16) 0.1040(10) Uani 1 d . . .
C10 C 0.27215(12) -0.0407(7) 0.0271(2) 0.0648(9) Uani 1 d . . .
F7 F 0.29697(9) -0.2224(6) 0.01043(14) 0.1025(9) Uani 1 d . . .
F8 F 0.29257(9) 0.1720(6) 0.01964(14) 0.0947(8) Uani 1 d . . .
O1 O 0.42994(10) 0.2080(8) 0.53592(17) 0.0956(9) Uani 1 d . . .
C1 C 0.39985(18) 0.3472(12) 0.4897(3) 0.1027(16) Uani 1 d . . .
H1A H 0.3849 0.4589 0.5152 0.123 Uiso 1 calc R . .
H1B H 0.3780 0.2419 0.4612 0.123 Uiso 1 calc R . .
C2 C 0.4238(2) 0.4888(11) 0.4442(3) 0.1041(16) Uani 1 d . . .
H2A H 0.4035 0.5994 0.4146 0.125 Uiso 1 calc R . .
H2B H 0.4467 0.5866 0.4733 0.125 Uiso 1 calc R . .
N N 0.44365(12) 0.3267(8) 0.4002(2) 0.0822(10) Uani 1 d . . .
H1N H 0.462(2) 0.222(14) 0.444(3) 0.15(2) Uiso 1 d . . .
C3 C 0.47041(19) 0.4605(12) 0.3616(3) 0.1062(17) Uani 1 d DU . .
H3A H 0.4896 0.5710 0.3930 0.127 Uiso 1 calc R . .
H3B H 0.4515 0.5585 0.3259 0.127 Uiso 1 calc R . .
C4 C 0.4970(2) 0.2991(15) 0.3285(3) 0.129(2) Uani 1 d DU . .
H4A H 0.5108 0.3901 0.2967 0.155 Uiso 0.745(10) calc PR A 1
H4B H 0.4791 0.1700 0.3027 0.155 Uiso 0.745(10) calc PR A 1
H4C H 0.4799 0.2789 0.2811 0.155 Uiso 0.255(10) calc PR A 2
H4D H 0.5222 0.3976 0.3246 0.155 Uiso 0.255(10) calc PR A 2
O2 O 0.53058(16) 0.1960(10) 0.3872(2) 0.0890(17) Uani 0.745(10) d PDU A 1
C5 C 0.5577(2) 0.0514(16) 0.3650(3) 0.123(2) Uani 1 d DU . .
H5A H 0.5732 0.1453 0.3361 0.148 Uiso 0.745(10) calc PR A 1
H5B H 0.5408 -0.0739 0.3357 0.148 Uiso 0.745(10) calc PR A 1
H5C H 0.5662 0.2223 0.3693 0.148 Uiso 0.255(10) calc PR A 2
H5D H 0.5655 -0.0050 0.3225 0.148 Uiso 0.255(10) calc PR A 2
C6 C 0.58963(16) -0.0668(9) 0.4198(3) 0.1016(17) Uani 1 d DU . .
H6A H 0.6084 -0.1710 0.3988 0.122 Uiso 1 calc R . .
H6B H 0.6081 0.0572 0.4472 0.122 Uiso 1 calc R . .
O2' O 0.51487(16) 0.0603(9) 0.3481(3) 0.071(4) Uani 0.255(10) d PRDU A 2

loop_
_atom_site_aniso_label
_atom_site_aniso_U_11
_atom_site_aniso_U_22
_atom_site_aniso_U_33
_atom_site_aniso_U_23
_atom_site_aniso_U_13
_atom_site_aniso_U_12
I 0.0979(3) 0.0768(2) 0.0733(2) 0.00246(13) -0.01277(16) 0.00886(14)
C7 0.109(4) 0.075(3) 0.083(3) -0.002(2) -0.004(3) 0.011(3)
F1 0.097(2) 0.183(3) 0.089(2) -0.014(2) 0.0266(17) -0.006(2)
F2 0.224(4) 0.0734(19) 0.108(2) 0.0240(17) -0.037(2) -0.031(2)
C8 0.073(2) 0.0568(19) 0.071(2) 0.0000(18) 0.0002(18) 0.0040(18)
F3 0.1173(19) 0.0639(14) 0.0851(16) 0.0059(12) -0.0142(14) -0.0119(14)
F4 0.0695(14) 0.147(3) 0.0870(17) -0.0177(16) 0.0028(13) 0.0330(15)
C9 0.068(2) 0.063(2) 0.076(2) 0.0027(18) 0.0056(18) 0.0007(18)
F5 0.128(2) 0.0826(17) 0.0924(18) 0.0162(15) -0.0104(16) -0.0372(17)
F6 0.0748(15) 0.150(3) 0.0855(17) -0.0097(16) 0.0130(13) 0.0297(17)
C10 0.0562(19) 0.059(2) 0.074(2) -0.0004(17) 0.0047(17) 0.0016(16)
F7 0.0868(16) 0.123(2) 0.0873(17) -0.0154(16) -0.0031(13) 0.0459(17)
F8 0.0860(16) 0.1056(19) 0.0823(16) 0.0138(14) -0.0032(13) -0.0362(15)
O1 0.0764(18) 0.123(3) 0.084(2) -0.001(2) 0.0117(16) -0.002(2)
C1 0.092(3) 0.121(4) 0.095(4) -0.013(3) 0.021(3) 0.023(3)
C2 0.122(4) 0.089(3) 0.095(3) -0.007(3) 0.011(3) 0.017(3)
N 0.079(2) 0.090(2) 0.070(2) 0.0138(19) -0.0001(17) 0.004(2)
C3 0.097(3) 0.115(4) 0.100(4) 0.037(3) 0.006(3) 0.003(3)
C4 0.144(5) 0.152(6) 0.105(4) 0.056(4) 0.059(4) 0.014(5)
O2 0.101(3) 0.109(4) 0.056(2) -0.006(2) 0.016(2) -0.008(3)
C5 0.107(4) 0.189(7) 0.084(3) 0.008(4) 0.042(3) -0.030(5)
C6 0.086(3) 0.116(4) 0.118(4) -0.009(3) 0.054(3) -0.007(3)
O2' 0.077(7) 0.077(8) 0.064(7) 0.000(5) 0.024(5) -0.017(5)

loop_
_atom_type_symbol
_atom_type_description
_atom_type_scat_dispersion_real
_atom_type_scat_dispersion_imag
_atom_type_scat_source
C C 0.0033 0.0016 'International Tables Vol C Tables 4.2.6.8 and 6.1.1.4'
H H 0.0000 0.0000 'International Tables Vol C Tables 4.2.6.8 and 6.1.1.4'
N N 0.0061 0.0033 'International Tables Vol C Tables 4.2.6.8 and 6.1.1.4'
O O 0.0106 0.0060 'International Tables Vol C Tables 4.2.6.8 and 6.1.1.4'
F F 0.0171 0.0103 'International Tables Vol C Tables 4.2.6.8 and 6.1.1.4'
I I -0.4742 1.8119 'International Tables Vol C Tables 4.2.6.8 and 6.1.1.4'

loop_
_geom_angle_atom_site_label_1
_geom_angle_atom_site_label_2
_geom_angle_atom_site_label_3
_geom_angle
_geom_angle_site_symmetry_1
_geom_angle_site_symmetry_3
_geom_angle_publ_flag
F2 C7 F1 108.5(5) . . no
F2 C7 C8 108.6(4) . . no
F1 C7 C8 107.5(4) . . no
F2 C7 I 109.9(4) . . no
F1 C7 I 110.7(3) . . no
C8 C7 I 111.6(4) . . no
F3 C8 F4 108.3(4) . . no
F3 C8 C7 108.0(3) . . no
F4 C8 C7 107.7(4) . . no
F3 C8 C9 107.8(3) . . no
F4 C8 C9 108.3(3) . . no
C7 C8 C9 116.6(4) . . no
F6 C9 F5 107.8(4) . . no
F6 C9 C10 108.8(3) . . no
F5 C9 C10 108.4(3) . . no
F6 C9 C8 108.4(3) . . no
F5 C9 C8 109.0(3) . . no
C10 C9 C8 114.3(3) . . no
F7 C10 F8 107.4(3) . . no
F7 C10 C9 109.1(3) . . no
F8 C10 C9 108.6(3) . . no
F7 C10 C10 107.9(3) . 2 no
F8 C10 C10 107.3(3) . 2 no
C9 C10 C10 116.2(4) . 2 no
C1 O1 C6 112.7(4) . 5_656 no
O1 C1 C2 108.7(4) . . no
O1 C1 H1A 110.0 . . no
C2 C1 H1A 110.0 . . no
O1 C1 H1B 110.0 . . no
C2 C1 H1B 110.0 . . no
H1A C1 H1B 108.3 . . no
N C2 C1 111.7(5) . . no
N C2 H2A 109.3 . . no
C1 C2 H2A 109.3 . . no
N C2 H2B 109.3 . . no
C1 C2 H2B 109.3 . . no
H2A C2 H2B 107.9 . . no
C3 N C2 111.8(5) . . no
C3 N H1N 114(3) . . no
C2 N H1N 94(4) . . no
N C3 C4 112.3(5) . . no
N C3 H3A 109.1 . . no
C4 C3 H3A 109.1 . . no
N C3 H3B 109.1 . . no
C4 C3 H3B 109.1 . . no
H3A C3 H3B 107.9 . . no
O2' C4 C3 130.9(5) . . no
O2' C4 O2 44.2(3) . . no
C3 C4 O2 104.9(5) . . no
O2' C4 H4A 115.8 . . no
C3 C4 H4A 110.8 . . no
O2 C4 H4A 110.8 . . no
O2' C4 H4B 67.9 . . no
C3 C4 H4B 110.8 . . no
O2 C4 H4B 110.8 . . no
H4A C4 H4B 108.8 . . no
O2' C4 H4C 104.5 . . no
C3 C4 H4C 104.5 . . no
O2 C4 H4C 147.4 . . no
H4A C4 H4C 70.7 . . no
H4B C4 H4C 44.4 . . no
O2' C4 H4D 104.5 . . no
C3 C4 H4D 104.5 . . no
O2 C4 H4D 80.0 . . no
H4A C4 H4D 35.0 . . no
H4B C4 H4D 138.2 . . no
H4C C4 H4D 105.7 . . no
C5 O2 C4 111.7(5) . . no
O2 C5 O2' 50.0(4) . . no
O2 C5 C6 114.5(5) . . no
O2' C5 C6 134.8(6) . . no
O2 C5 H5A 108.6 . . no
O2' C5 H5A 116.6 . . no
C6 C5 H5A 108.6 . . no
O2 C5 H5B 108.6 . . no
O2' C5 H5B 59.0 . . no
C6 C5 H5B 108.6 . . no
H5A C5 H5B 107.6 . . no
O2 C5 H5C 64.7 . . no
O2' C5 H5C 103.5 . . no
C6 C5 H5C 103.5 . . no
H5A C5 H5C 51.6 . . no
H5B C5 H5C 146.5 . . no
O2 C5 H5D 142.0 . . no
O2' C5 H5D 103.5 . . no
C6 C5 H5D 103.5 . . no
H5A C5 H5D 53.9 . . no
H5B C5 H5D 58.3 . . no
H5C C5 H5D 105.3 . . no
O1 C6 C5 112.6(4) 5_656 . no
O1 C6 H6A 109.1 5_656 . no
C5 C6 H6A 109.1 . . no
O1 C6 H6B 109.1 5_656 . no
C5 C6 H6B 109.1 . . no
H6A C6 H6B 107.8 . . no
C5 O2' C4 114.7(6) . . no

loop_
_geom_bond_atom_site_label_1
_geom_bond_atom_site_label_2
_geom_bond_distance
_geom_bond_site_symmetry_2
_geom_bond_publ_flag
I C7 2.185(5) . no
C7 F2 1.331(5) . no
C7 F1 1.340(7) . no
C7 C8 1.541(7) . no
C8 F3 1.334(5) . no
C8 F4 1.346(5) . no
C8 C9 1.561(6) . no
C9 F6 1.338(5) . no
C9 F5 1.344(5) . no
C9 C10 1.537(6) . no
C10 F7 1.342(5) . no
C10 F8 1.348(5) . no
C10 C10 1.545(7) 2 no
O1 C1 1.380(6) . no
O1 C6 1.399(6) 5_656 no
C1 C2 1.501(9) . no
C1 H1A 0.9700 . no
C1 H1B 0.9700 . no
C2 N 1.465(7) . no
C2 H2A 0.9700 . no
C2 H2B 0.9700 . no
N C3 1.444(7) . no
N H1N 1.09(7) . no
C3 C4 1.457(9) . no
C3 H3A 0.9700 . no
C3 H3B 0.9700 . no
C4 O2' 1.437(9) . no
C4 O2 1.485(8) . no
C4 H4A 0.9700 . no
C4 H4B 0.9700 . no
C4 H4C 0.9700 . no
C4 H4D 0.9700 . no
O2 C5 1.299(8) . no
C5 O2' 1.302(8) . no
C5 C6 1.446(9) . no
C5 H5A 0.9700 . no
C5 H5B 0.9700 . no
C5 H5C 0.9700 . no
C5 H5D 0.9700 . no
C6 O1 1.399(6) 5_656 no
C6 H6A 0.9700 . no
C6 H6B 0.9700 . no

loop_
_geom_torsion_atom_site_label_1
_geom_torsion_atom_site_label_2
_geom_torsion_atom_site_label_3
_geom_torsion_atom_site_label_4
_geom_torsion
_geom_torsion_site_symmetry_1
_geom_torsion_site_symmetry_2
_geom_torsion_site_symmetry_3
_geom_torsion_site_symmetry_4
_geom_torsion_publ_flag
F2 C7 C8 F3 -173.2(4) . . . . no
F1 C7 C8 F3 69.6(5) . . . . no
I C7 C8 F3 -52.0(4) . . . . no
F2 C7 C8 F4 -56.4(6) . . . . no
F1 C7 C8 F4 -173.6(4) . . . . no
I C7 C8 F4 64.8(4) . . . . no
F2 C7 C8 C9 65.4(6) . . . . no
F1 C7 C8 C9 -51.8(5) . . . . no
I C7 C8 C9 -173.4(3) . . . . no
F3 C8 C9 F6 -51.4(4) . . . . no
F4 C8 C9 F6 -168.4(3) . . . . no
C7 C8 C9 F6 70.1(5) . . . . no
F3 C8 C9 F5 -168.5(4) . . . . no
F4 C8 C9 F5 74.6(4) . . . . no
C7 C8 C9 F5 -47.0(5) . . . . no
F3 C8 C9 C10 70.1(4) . . . . no
F4 C8 C9 C10 -46.9(4) . . . . no
C7 C8 C9 C10 -168.4(4) . . . . no
F6 C9 C10 F7 -164.3(3) . . . . no
F5 C9 C10 F7 -47.3(4) . . . . no
C8 C9 C10 F7 74.5(4) . . . . no
F6 C9 C10 F8 78.9(4) . . . . no
F5 C9 C10 F8 -164.1(3) . . . . no
C8 C9 C10 F8 -42.3(4) . . . . no
F6 C9 C10 C10 -42.0(3) . . . 2 no
F5 C9 C10 C10 74.9(3) . . . 2 no
C8 C9 C10 C10 -163.3(2) . . . 2 no
C6 O1 C1 C2 -179.3(4) 5_656 . . . no
O1 C1 C2 N 64.6(6) . . . . no
C1 C2 N C3 -174.2(4) . . . . no
C2 N C3 C4 168.8(5) . . . . no
N C3 C4 O2 -70.0(7) . . . . no
C3 C4 O2 C5 -178.4(6) . . . . no
C4 O2 C5 C6 -176.5(5) . . . . no
O2 C5 C6 O1 58.7(8) . . . 5_656 no
N C3 C4 O2' -28.7(11) . . . . no
O2' C4 O2 C5 47.3(5) . . . . no
C4 O2 C5 O2' -47.5(5) . . . . no
O2' C5 C6 O1 1.5(13) . . . 5_656 no
O2 C5 O2' C4 51.2(5) . . . . no
C6 C5 O2' C4 137.2(9) . . . . no
C3 C4 O2' C5 -114.8(9) . . . . no
O2 C4 O2' C5 -48.6(5) . . . . no
